data_4326232
loop_
_publ_author_name
'Diego Solis-Ibarra'
'Miriam Vel\'asquez-Hern\'andez'
'Ra\'ul Huerta-Lavorie'
'Vojtech Jancik'

_publ_section_title
;
 Molecular Gallosilicates and Their Group 4 Multimetallic Derivatives
;
_journal_name_full 'Inorganic Chemistry'
_journal_page_first 8907
_journal_page_last 8917
_journal_paper_doi 10.1021/ic200976d
_journal_volume 50
_journal_year 2011
_chemical_formula_moiety 'C45 H79 Ga N4 O5 Si Zr'
_chemical_formula_sum 'C45 H79 Ga N4 O5 Si Zr'
_chemical_formula_weight 945.15
_chemical_name_systematic
;
 ?
;
_space_group_IT_number 2
_symmetry_cell_setting triclinic
_symmetry_space_group_name_Hall '-P 1'
_symmetry_space_group_name_H-M 'P -1'
_atom_sites_solution_hydrogens geom
_atom_sites_solution_primary direct
_atom_sites_solution_secondary difmap
_audit_creation_method SHELXL-97
_cell_angle_alpha 83.13(2)
_cell_angle_beta 73.95(3)
_cell_angle_gamma 67.71(2)
_cell_formula_units_Z 2
_cell_length_a 11.112(2)
_cell_length_b 14.274(2)
_cell_length_c 17.383(3)
_cell_measurement_reflns_used 9981
_cell_measurement_temperature 100(2)
_cell_measurement_theta_max 25.03
_cell_measurement_theta_min 2.44
_cell_volume 2451.4(9)
_computing_cell_refinement 'Bruker AXS SAINT (v 7.34A, Bruker 2006)'
_computing_data_collection 'SMART V 5.625 (Bruker, 1999)'
_computing_data_reduction 'Bruker AXS SAINT (v 7.34A, Bruker 2006)'
_computing_molecular_graphics 'Bruker AXS SHELXTL (v 6.12)'
_computing_publication_material 'SHELXL-97 (Sheldrick, 2008)'
_computing_structure_refinement 'SHELXL-97 (Sheldrick, 2008)'
_computing_structure_solution 'SHELXS-97 (Sheldrick, 2008)'
_diffrn_ambient_temperature 100(2)
_diffrn_detector_area_resol_mean 0.661
_diffrn_measured_fraction_theta_full 0.994
_diffrn_measured_fraction_theta_max 0.994
_diffrn_measurement_device_type 'Bruker Smart Apex CCD diffractometer'
_diffrn_measurement_method 'omega scan'
_diffrn_radiation_monochromator graphite
_diffrn_radiation_source 'fine-focus sealed tube'
_diffrn_radiation_type MoK\a
_diffrn_radiation_wavelength 0.71073
_diffrn_reflns_av_R_equivalents 0.0287
_diffrn_reflns_av_sigmaI/netI 0.0355
_diffrn_reflns_limit_h_max 13
_diffrn_reflns_limit_h_min -13
_diffrn_reflns_limit_k_max 16
_diffrn_reflns_limit_k_min -16
_diffrn_reflns_limit_l_max 20
_diffrn_reflns_limit_l_min -20
_diffrn_reflns_number 22787
_diffrn_reflns_theta_full 25.03
_diffrn_reflns_theta_max 25.03
_diffrn_reflns_theta_min 1.95
_exptl_absorpt_coefficient_mu 0.831
_exptl_absorpt_correction_T_max 0.770
_exptl_absorpt_correction_T_min 0.715
_exptl_absorpt_correction_type multi-scan
_exptl_absorpt_process_details 'Sadabs, Sheldrick 2008'
_exptl_crystal_colour colorless
_exptl_crystal_density_diffrn 1.280
_exptl_crystal_description prism
_exptl_crystal_F_000 1004
_exptl_crystal_size_max 0.392
_exptl_crystal_size_mid 0.328
_exptl_crystal_size_min 0.306
_refine_diff_density_max 0.773
_refine_diff_density_min -0.307
_refine_diff_density_rms 0.066
_refine_ls_extinction_method none
_refine_ls_goodness_of_fit_ref 1.041
_refine_ls_hydrogen_treatment constr
_refine_ls_matrix_type full
_refine_ls_number_parameters 534
_refine_ls_number_reflns 8611
_refine_ls_number_restraints 0
_refine_ls_restrained_S_all 1.041
_refine_ls_R_factor_all 0.0369
_refine_ls_R_factor_gt 0.0310
_refine_ls_shift/su_max 0.001
_refine_ls_shift/su_mean 0.000
_refine_ls_structure_factor_coef Fsqd
_refine_ls_weighting_details 'calc w=1/[\s^2^(Fo^2^)+(0.0434P)^2^+0.5154P] where P=(Fo^2^+2Fc^2^)/3'
_refine_ls_weighting_scheme calc
_refine_ls_wR_factor_gt 0.0760
_refine_ls_wR_factor_ref 0.0790
_reflns_number_gt 7514
_reflns_number_total 8611
_reflns_threshold_expression >2sigma(I)
_cod_data_source_file ic200976d_si_002_06.cif
_cod_data_source_block Compound6
_cod_database_code 4326232

loop_
_symmetry_equiv_pos_as_xyz
'x, y, z'
'-x, -y, -z'

loop_
_atom_site_label
_atom_site_type_symbol
_atom_site_fract_x
_atom_site_fract_y
_atom_site_fract_z
_atom_site_U_iso_or_equiv
_atom_site_adp_type
_atom_site_occupancy
_atom_site_symmetry_multiplicity
_atom_site_calc_flag
_atom_site_refinement_flags
Zr1 Zr 0.68944(2) 0.391571(14) 0.162974(12) 0.01753(7) Uani 1 1 d .
Ga1 Ga 0.47178(2) 0.270682(16) 0.229830(13) 0.01524(7) Uani 1 1 d .
Si1 Si 0.73045(6) 0.20313(4) 0.29371(3) 0.01612(13) Uani 1 1 d .
O1 O 0.57708(14) 0.21788(11) 0.29937(8) 0.0197(3) Uani 1 1 d .
O2 O 0.78724(14) 0.27165(10) 0.22218(8) 0.0199(3) Uani 1 1 d .
O3 O 0.81629(14) 0.08259(10) 0.27979(9) 0.0210(3) Uani 1 1 d .
O4 O 0.74652(15) 0.23964(11) 0.37436(9) 0.0214(3) Uani 1 1 d .
O5 O 0.52770(14) 0.36616(10) 0.16946(8) 0.0193(3) Uani 1 1 d .
N1 N 0.46978(17) 0.16848(12) 0.16694(10) 0.0177(4) Uani 1 1 d .
N2 N 0.28137(17) 0.32738(12) 0.27910(10) 0.0167(4) Uani 1 1 d .
N3 N 0.77471(17) 0.42016(13) 0.04622(10) 0.0201(4) Uani 1 1 d .
N4 N 0.64223(19) 0.51882(13) 0.22538(11) 0.0253(4) Uani 1 1 d .
C1 C 0.3564(2) 0.09730(17) 0.09914(14) 0.0259(5) Uani 1 1 d .
H1A H 0.4433 0.0737 0.0596 0.039 Uiso 1 1 calc R
H1B H 0.2844 0.1283 0.0715 0.039 Uiso 1 1 calc R
H1C H 0.3425 0.0397 0.1320 0.039 Uiso 1 1 calc R
C2 C 0.3548(2) 0.17449(15) 0.15205(12) 0.0186(4) Uani 1 1 d .
C3 C 0.2297(2) 0.24623(16) 0.18534(13) 0.0202(5) Uani 1 1 d .
H3A H 0.1590 0.2500 0.1630 0.024 Uiso 1 1 calc R
C4 C 0.1938(2) 0.31341(15) 0.24698(12) 0.0184(4) Uani 1 1 d .
C5 C 0.0452(2) 0.37064(17) 0.27776(14) 0.0251(5) Uani 1 1 d .
H5A H 0.0266 0.3923 0.3326 0.038 Uiso 1 1 calc R
H5B H -0.0041 0.3266 0.2773 0.038 Uiso 1 1 calc R
H5C H 0.0164 0.4302 0.2434 0.038 Uiso 1 1 calc R
C6 C 0.5870(2) 0.07762(15) 0.14300(13) 0.0189(4) Uani 1 1 d .
C7 C 0.6858(2) 0.07843(16) 0.07316(13) 0.0207(5) Uani 1 1 d .
C8 C 0.7941(2) -0.01242(17) 0.05082(14) 0.0262(5) Uani 1 1 d .
H8A H 0.8622 -0.0141 0.0032 0.031 Uiso 1 1 calc R
C9 C 0.8037(2) -0.09937(17) 0.09652(14) 0.0276(5) Uani 1 1 d .
H9A H 0.8773 -0.1605 0.0799 0.033 Uiso 1 1 calc R
C10 C 0.7067(2) -0.09788(16) 0.16630(14) 0.0262(5) Uani 1 1 d .
H10A H 0.7153 -0.1580 0.1980 0.031 Uiso 1 1 calc R
C11 C 0.5960(2) -0.00965(16) 0.19110(13) 0.0215(5) Uani 1 1 d .
C12 C 0.4935(2) -0.01098(17) 0.26937(13) 0.0248(5) Uani 1 1 d .
H12A H 0.4173 0.0558 0.2745 0.030 Uiso 1 1 calc R
C13 C 0.5565(3) -0.0232(2) 0.33951(14) 0.0345(6) Uani 1 1 d .
H13A H 0.5968 0.0282 0.3350 0.052 Uiso 1 1 calc R
H13B H 0.6261 -0.0908 0.3386 0.052 Uiso 1 1 calc R
H13C H 0.4870 -0.0148 0.3900 0.052 Uiso 1 1 calc R
C14 C 0.4366(3) -0.0945(2) 0.27313(16) 0.0359(6) Uani 1 1 d .
H14A H 0.3627 -0.0864 0.3213 0.054 Uiso 1 1 calc R
H14B H 0.5076 -0.1609 0.2749 0.054 Uiso 1 1 calc R
H14C H 0.4033 -0.0895 0.2256 0.054 Uiso 1 1 calc R
C15 C 0.6776(2) 0.17374(16) 0.02161(13) 0.0246(5) Uani 1 1 d .
H15A H 0.6176 0.2334 0.0561 0.029 Uiso 1 1 calc R
C16 C 0.8147(2) 0.18389(18) -0.01081(15) 0.0310(6) Uani 1 1 d .
H16A H 0.8583 0.1736 0.0330 0.047 Uiso 1 1 calc R
H16B H 0.8028 0.2517 -0.0344 0.047 Uiso 1 1 calc R
H16C H 0.8707 0.1329 -0.0518 0.047 Uiso 1 1 calc R
C17 C 0.6154(3) 0.17721(19) -0.04748(15) 0.0348(6) Uani 1 1 d .
H17A H 0.5235 0.1785 -0.0259 0.052 Uiso 1 1 calc R
H17B H 0.6692 0.1171 -0.0804 0.052 Uiso 1 1 calc R
H17C H 0.6137 0.2383 -0.0803 0.052 Uiso 1 1 calc R
C18 C 0.2350(2) 0.39071(16) 0.34853(13) 0.0186(4) Uani 1 1 d .
C19 C 0.1978(2) 0.49607(16) 0.33898(13) 0.0223(5) Uani 1 1 d .
C20 C 0.1616(2) 0.55269(17) 0.40748(14) 0.0272(5) Uani 1 1 d .
H20A H 0.1375 0.6241 0.4026 0.033 Uiso 1 1 calc R
C21 C 0.1602(2) 0.50692(18) 0.48170(14) 0.0295(5) Uani 1 1 d .
H21A H 0.1354 0.5469 0.5275 0.035 Uiso 1 1 calc R
C22 C 0.1944(2) 0.40351(18) 0.49025(14) 0.0268(5) Uani 1 1 d .
H22A H 0.1916 0.3731 0.5421 0.032 Uiso 1 1 calc R
C23 C 0.2332(2) 0.34283(17) 0.42421(13) 0.0213(5) Uani 1 1 d .
C24 C 0.2703(2) 0.22829(17) 0.43417(13) 0.0240(5) Uani 1 1 d .
H24A H 0.3531 0.1955 0.3912 0.029 Uiso 1 1 calc R
C25 C 0.2999(3) 0.18650(19) 0.51472(14) 0.0324(6) Uani 1 1 d .
H25A H 0.3661 0.2103 0.5245 0.049 Uiso 1 1 calc R
H25B H 0.3356 0.1123 0.5140 0.049 Uiso 1 1 calc R
H25C H 0.2168 0.2100 0.5574 0.049 Uiso 1 1 calc R
C26 C 0.1596(3) 0.1946(2) 0.42455(16) 0.0371(6) Uani 1 1 d .
H26A H 0.1860 0.1211 0.4331 0.056 Uiso 1 1 calc R
H26B H 0.1464 0.2121 0.3704 0.056 Uiso 1 1 calc R
H26C H 0.0755 0.2289 0.4639 0.056 Uiso 1 1 calc R
C27 C 0.1896(2) 0.55182(16) 0.25908(14) 0.0243(5) Uani 1 1 d .
H27A H 0.2136 0.5007 0.2175 0.029 Uiso 1 1 calc R
C28 C 0.2882(2) 0.60776(18) 0.23361(15) 0.0300(5) Uani 1 1 d .
H28A H 0.2782 0.6441 0.1829 0.045 Uiso 1 1 calc R
H28B H 0.3803 0.5588 0.2268 0.045 Uiso 1 1 calc R
H28C H 0.2691 0.6561 0.2749 0.045 Uiso 1 1 calc R
C29 C 0.0460(2) 0.62703(18) 0.26267(16) 0.0325(6) Uani 1 1 d .
H29A H 0.0408 0.6570 0.2094 0.049 Uiso 1 1 calc R
H29B H 0.0227 0.6807 0.3004 0.049 Uiso 1 1 calc R
H29C H -0.0171 0.5914 0.2805 0.049 Uiso 1 1 calc R
C30 C 0.9594(2) 0.02743(16) 0.25817(14) 0.0237(5) Uani 1 1 d .
C31 C 1.0115(2) 0.04314(19) 0.16917(15) 0.0332(6) Uani 1 1 d .
H31A H 0.9967 0.1150 0.1578 0.050 Uiso 1 1 calc R
H31B H 0.9635 0.0215 0.1395 0.050 Uiso 1 1 calc R
H31C H 1.1078 0.0031 0.1526 0.050 Uiso 1 1 calc R
C32 C 1.0303(2) 0.0621(2) 0.30533(16) 0.0350(6) Uani 1 1 d .
H32A H 0.9982 0.0490 0.3625 0.052 Uiso 1 1 calc R
H32B H 1.0112 0.1348 0.2960 0.052 Uiso 1 1 calc R
H32C H 1.1274 0.0250 0.2880 0.052 Uiso 1 1 calc R
C33 C 0.9770(3) -0.08294(18) 0.27686(18) 0.0415(7) Uani 1 1 d .
H33A H 0.9394 -0.0914 0.3342 0.062 Uiso 1 1 calc R
H33B H 1.0729 -0.1249 0.2626 0.062 Uiso 1 1 calc R
H33C H 0.9302 -0.1038 0.2459 0.062 Uiso 1 1 calc R
C34 C 0.6944(2) 0.22022(18) 0.45740(13) 0.0254(5) Uani 1 1 d .
C35 C 0.5599(3) 0.3050(2) 0.48631(15) 0.0372(6) Uani 1 1 d .
H35A H 0.4996 0.3080 0.4535 0.056 Uiso 1 1 calc R
H35B H 0.5734 0.3697 0.4817 0.056 Uiso 1 1 calc R
H35C H 0.5200 0.2922 0.5424 0.056 Uiso 1 1 calc R
C36 C 0.7952(3) 0.2230(2) 0.50055(15) 0.0392(6) Uani 1 1 d .
H36A H 0.8799 0.1658 0.4836 0.059 Uiso 1 1 calc R
H36B H 0.7592 0.2183 0.5585 0.059 Uiso 1 1 calc R
H36C H 0.8113 0.2866 0.4873 0.059 Uiso 1 1 calc R
C37 C 0.6791(3) 0.11772(18) 0.46994(14) 0.0313(6) Uani 1 1 d .
H37A H 0.7664 0.0645 0.4493 0.047 Uiso 1 1 calc R
H37B H 0.6149 0.1167 0.4414 0.047 Uiso 1 1 calc R
H37C H 0.6461 0.1058 0.5272 0.047 Uiso 1 1 calc R
C38 C 0.6784(2) 0.47076(17) -0.00217(14) 0.0259(5) Uani 1 1 d .
H38A H 0.5872 0.4783 0.0311 0.031 Uiso 1 1 calc R
H38B H 0.6984 0.4264 -0.0472 0.031 Uiso 1 1 calc R
C39 C 0.6767(3) 0.57420(18) -0.03614(16) 0.0353(6) Uani 1 1 d .
H39A H 0.6071 0.6029 -0.0658 0.053 Uiso 1 1 calc R
H39B H 0.7645 0.5674 -0.0723 0.053 Uiso 1 1 calc R
H39C H 0.6574 0.6191 0.0077 0.053 Uiso 1 1 calc R
C40 C 0.9139(2) 0.39491(17) 0.00146(13) 0.0233(5) Uani 1 1 d .
H40A H 0.9304 0.4578 -0.0193 0.028 Uiso 1 1 calc R
H40B H 0.9323 0.3529 -0.0448 0.028 Uiso 1 1 calc R
C41 C 1.0073(2) 0.33759(18) 0.05427(14) 0.0287(5) Uani 1 1 d .
H41A H 1.1007 0.3210 0.0232 0.043 Uiso 1 1 calc R
H41B H 0.9916 0.2750 0.0742 0.043 Uiso 1 1 calc R
H41C H 0.9899 0.3797 0.0996 0.043 Uiso 1 1 calc R
C42 C 0.5860(2) 0.51181(18) 0.31165(13) 0.0262(5) Uani 1 1 d .
H42A H 0.5632 0.4501 0.3233 0.031 Uiso 1 1 calc R
H42B H 0.5017 0.5709 0.3278 0.031 Uiso 1 1 calc R
C43 C 0.6804(3) 0.5083(2) 0.36129(16) 0.0417(7) Uani 1 1 d .
H43A H 0.6350 0.5080 0.4183 0.063 Uiso 1 1 calc R
H43B H 0.7063 0.5678 0.3486 0.063 Uiso 1 1 calc R
H43C H 0.7608 0.4467 0.3491 0.063 Uiso 1 1 calc R
C44 C 0.6438(3) 0.61950(19) 0.19837(18) 0.0451(7) Uani 1 1 d .
H44A H 0.6140 0.6624 0.2458 0.054 Uiso 1 1 calc R
H44B H 0.5784 0.6504 0.1653 0.054 Uiso 1 1 calc R
C45 C 0.7780(3) 0.6194(2) 0.15087(18) 0.0464(7) Uani 1 1 d .
H45A H 0.7706 0.6886 0.1327 0.070 Uiso 1 1 calc R
H45B H 0.8094 0.5759 0.1044 0.070 Uiso 1 1 calc R
H45C H 0.8421 0.5936 0.1843 0.070 Uiso 1 1 calc R

loop_
_atom_site_aniso_label
_atom_site_aniso_U_11
_atom_site_aniso_U_22
_atom_site_aniso_U_33
_atom_site_aniso_U_23
_atom_site_aniso_U_13
_atom_site_aniso_U_12
Zr1 0.01841(12) 0.01633(11) 0.01849(12) 0.00074(8) -0.00407(9) -0.00772(9)
Ga1 0.01519(13) 0.01467(12) 0.01583(13) -0.00091(9) -0.00321(9) -0.00568(9)
Si1 0.0154(3) 0.0163(3) 0.0169(3) 0.0004(2) -0.0044(2) -0.0060(2)
O1 0.0183(8) 0.0232(8) 0.0184(8) 0.0021(6) -0.0058(6) -0.0085(6)
O2 0.0180(8) 0.0201(8) 0.0218(8) 0.0017(6) -0.0053(6) -0.0075(6)
O3 0.0163(8) 0.0187(8) 0.0267(8) -0.0003(6) -0.0048(6) -0.0053(6)
O4 0.0219(8) 0.0244(8) 0.0203(8) -0.0006(6) -0.0049(6) -0.0114(7)
O5 0.0199(8) 0.0179(7) 0.0201(8) 0.0020(6) -0.0037(6) -0.0086(6)
N1 0.0183(9) 0.0159(9) 0.0188(9) -0.0017(7) -0.0041(8) -0.0060(7)
N2 0.0168(9) 0.0171(9) 0.0156(9) -0.0012(7) -0.0038(7) -0.0054(7)
N3 0.0201(10) 0.0212(9) 0.0194(9) 0.0004(7) -0.0042(8) -0.0088(8)
N4 0.0309(11) 0.0176(9) 0.0257(10) -0.0015(8) -0.0046(9) -0.0082(8)
C1 0.0257(12) 0.0252(12) 0.0293(13) -0.0067(10) -0.0070(10) -0.0101(10)
C2 0.0215(11) 0.0193(11) 0.0170(11) 0.0013(9) -0.0058(9) -0.0093(9)
C3 0.0192(11) 0.0223(11) 0.0214(11) 0.0000(9) -0.0071(9) -0.0087(9)
C4 0.0177(11) 0.0180(10) 0.0188(11) 0.0019(9) -0.0045(9) -0.0064(9)
C5 0.0185(11) 0.0265(12) 0.0286(13) -0.0068(10) -0.0061(10) -0.0044(10)
C6 0.0204(11) 0.0164(10) 0.0212(11) -0.0044(9) -0.0065(9) -0.0061(9)
C7 0.0214(11) 0.0192(11) 0.0217(11) -0.0047(9) -0.0034(9) -0.0078(9)
C8 0.0242(12) 0.0242(12) 0.0266(13) -0.0069(10) 0.0007(10) -0.0078(10)
C9 0.0243(12) 0.0194(11) 0.0334(13) -0.0072(10) -0.0045(11) -0.0017(10)
C10 0.0298(13) 0.0162(11) 0.0309(13) -0.0016(10) -0.0082(11) -0.0057(10)
C11 0.0222(11) 0.0193(11) 0.0232(12) -0.0031(9) -0.0057(9) -0.0070(9)
C12 0.0279(12) 0.0196(11) 0.0232(12) 0.0003(9) -0.0034(10) -0.0068(10)
C13 0.0439(15) 0.0428(15) 0.0244(13) 0.0053(11) -0.0063(12) -0.0275(13)
C14 0.0374(15) 0.0399(15) 0.0345(14) -0.0030(12) -0.0035(12) -0.0217(12)
C15 0.0280(12) 0.0185(11) 0.0229(12) -0.0026(9) 0.0005(10) -0.0078(10)
C16 0.0330(14) 0.0270(13) 0.0350(14) -0.0035(11) -0.0031(11) -0.0160(11)
C17 0.0369(14) 0.0322(14) 0.0368(15) 0.0081(11) -0.0122(12) -0.0146(12)
C18 0.0134(10) 0.0231(11) 0.0196(11) -0.0042(9) -0.0035(9) -0.0063(9)
C19 0.0190(11) 0.0226(11) 0.0241(12) -0.0027(9) -0.0053(9) -0.0055(9)
C20 0.0258(12) 0.0224(12) 0.0319(13) -0.0072(10) -0.0070(10) -0.0052(10)
C21 0.0268(13) 0.0371(14) 0.0237(13) -0.0132(11) -0.0039(10) -0.0085(11)
C22 0.0216(12) 0.0387(14) 0.0189(12) -0.0035(10) -0.0048(10) -0.0090(11)
C23 0.0115(10) 0.0294(12) 0.0223(12) -0.0015(9) -0.0034(9) -0.0067(9)
C24 0.0222(12) 0.0271(12) 0.0224(12) 0.0037(9) -0.0046(10) -0.0104(10)
C25 0.0330(14) 0.0378(14) 0.0286(13) 0.0088(11) -0.0104(11) -0.0162(12)
C26 0.0435(16) 0.0394(15) 0.0408(15) 0.0116(12) -0.0197(13) -0.0259(13)
C27 0.0279(12) 0.0181(11) 0.0252(12) -0.0029(9) -0.0069(10) -0.0058(10)
C28 0.0317(13) 0.0268(12) 0.0306(13) 0.0024(10) -0.0079(11) -0.0105(11)
C29 0.0336(14) 0.0261(13) 0.0378(14) 0.0005(11) -0.0155(12) -0.0067(11)
C30 0.0177(11) 0.0192(11) 0.0309(13) -0.0014(9) -0.0052(10) -0.0035(9)
C31 0.0233(13) 0.0354(14) 0.0347(14) -0.0079(11) -0.0017(11) -0.0055(11)
C32 0.0209(12) 0.0403(15) 0.0414(15) -0.0073(12) -0.0093(11) -0.0056(11)
C33 0.0334(15) 0.0222(13) 0.0614(19) 0.0007(12) -0.0109(14) -0.0031(11)
C34 0.0274(12) 0.0345(13) 0.0167(11) -0.0020(10) -0.0018(10) -0.0161(11)
C35 0.0333(14) 0.0404(15) 0.0322(14) -0.0100(12) 0.0062(12) -0.0146(12)
C36 0.0455(16) 0.0621(18) 0.0231(13) -0.0004(12) -0.0123(12) -0.0314(15)
C37 0.0341(14) 0.0387(14) 0.0231(13) 0.0051(11) -0.0052(11) -0.0184(12)
C38 0.0249(12) 0.0309(13) 0.0235(12) 0.0046(10) -0.0070(10) -0.0127(10)
C39 0.0380(15) 0.0316(14) 0.0367(15) 0.0084(11) -0.0172(12) -0.0104(12)
C40 0.0239(12) 0.0251(12) 0.0225(12) 0.0008(9) -0.0049(10) -0.0116(10)
C41 0.0231(12) 0.0329(13) 0.0307(13) 0.0048(10) -0.0081(10) -0.0114(10)
C42 0.0264(12) 0.0261(12) 0.0234(12) -0.0064(10) -0.0030(10) -0.0072(10)
C43 0.0331(15) 0.0546(17) 0.0354(15) -0.0190(13) -0.0089(12) -0.0082(13)
C44 0.0574(19) 0.0228(13) 0.0461(17) -0.0024(12) 0.0003(14) -0.0134(13)
C45 0.066(2) 0.0402(16) 0.0487(17) 0.0055(13) -0.0156(15) -0.0371(15)

loop_
_atom_type_symbol
_atom_type_description
_atom_type_scat_dispersion_real
_atom_type_scat_dispersion_imag
_atom_type_scat_source
C C 0.0033 0.0016 'International Tables Vol C Tables 4.2.6.8 and 6.1.1.4'
H H 0.0000 0.0000 'International Tables Vol C Tables 4.2.6.8 and 6.1.1.4'
N N 0.0061 0.0033 'International Tables Vol C Tables 4.2.6.8 and 6.1.1.4'
O O 0.0106 0.0060 'International Tables Vol C Tables 4.2.6.8 and 6.1.1.4'
Si Si 0.0817 0.0704 'International Tables Vol C Tables 4.2.6.8 and 6.1.1.4'
Ga Ga 0.2307 1.6083 'International Tables Vol C Tables 4.2.6.8 and 6.1.1.4'
Zr Zr -2.9673 0.5597 'International Tables Vol C Tables 4.2.6.8 and 6.1.1.4'

loop_
_geom_angle_atom_site_label_1
_geom_angle_atom_site_label_2
_geom_angle_atom_site_label_3
_geom_angle
O5 Zr1 O2 101.14(6)
O5 Zr1 N4 109.74(7)
O2 Zr1 N4 108.56(7)
O5 Zr1 N3 109.96(7)
O2 Zr1 N3 120.60(7)
N4 Zr1 N3 106.54(7)
O5 Ga1 O1 107.36(7)
O5 Ga1 N2 110.30(7)
O1 Ga1 N2 114.92(7)
O5 Ga1 N1 113.29(7)
O1 Ga1 N1 112.83(7)
N2 Ga1 N1 98.11(8)
O1 Si1 O2 112.20(8)
O1 Si1 O4 112.23(8)
O2 Si1 O4 104.44(8)
O1 Si1 O3 105.67(8)
O2 Si1 O3 111.72(8)
O4 Si1 O3 110.73(8)
Si1 O1 Ga1 132.32(9)
Si1 O2 Zr1 130.34(8)
C30 O3 Si1 130.75(13)
C34 O4 Si1 130.96(13)
Ga1 O5 Zr1 127.57(8)
C2 N1 C6 117.80(17)
C2 N1 Ga1 120.41(14)
C6 N1 Ga1 121.37(13)
C4 N2 C18 120.56(17)
C4 N2 Ga1 120.43(14)
C18 N2 Ga1 118.89(13)
C40 N3 C38 113.65(17)
C40 N3 Zr1 131.78(14)
C38 N3 Zr1 114.49(14)
C44 N4 C42 113.34(19)
C44 N4 Zr1 131.33(16)
C42 N4 Zr1 115.10(14)
N1 C2 C3 123.94(19)
N1 C2 C1 119.73(19)
C3 C2 C1 116.28(19)
C2 C3 C4 128.9(2)
N2 C4 C3 124.08(19)
N2 C4 C5 120.29(19)
C3 C4 C5 115.63(19)
C7 C6 C11 122.0(2)
C7 C6 N1 119.96(18)
C11 C6 N1 118.08(19)
C6 C7 C8 117.7(2)
C6 C7 C15 122.07(19)
C8 C7 C15 120.2(2)
C9 C8 C7 121.2(2)
C8 C9 C10 120.1(2)
C9 C10 C11 121.1(2)
C10 C11 C6 117.9(2)
C10 C11 C12 119.23(19)
C6 C11 C12 122.88(19)
C11 C12 C13 109.76(19)
C11 C12 C14 112.70(19)
C13 C12 C14 110.07(19)
C7 C15 C16 112.05(19)
C7 C15 C17 111.37(19)
C16 C15 C17 110.03(19)
C19 C18 C23 121.9(2)
C19 C18 N2 120.14(19)
C23 C18 N2 117.96(18)
C20 C19 C18 117.6(2)
C20 C19 C27 118.6(2)
C18 C19 C27 123.7(2)
C21 C20 C19 121.1(2)
C20 C21 C22 120.5(2)
C21 C22 C23 121.1(2)
C22 C23 C18 117.8(2)
C22 C23 C24 120.8(2)
C18 C23 C24 121.4(2)
C25 C24 C23 113.9(2)
C25 C24 C26 107.21(19)
C23 C24 C26 112.13(19)
C19 C27 C28 111.91(19)
C19 C27 C29 110.80(19)
C28 C27 C29 109.67(19)
O3 C30 C32 111.44(18)
O3 C30 C31 108.18(18)
C32 C30 C31 110.5(2)
O3 C30 C33 105.46(18)
C32 C30 C33 110.8(2)
C31 C30 C33 110.4(2)
O4 C34 C37 111.40(19)
O4 C34 C35 107.68(19)
C37 C34 C35 111.0(2)
O4 C34 C36 106.04(18)
C37 C34 C36 110.4(2)
C35 C34 C36 110.2(2)
N3 C38 C39 115.53(19)
N3 C40 C41 110.50(18)
N4 C42 C43 113.5(2)
N4 C44 C45 114.0(2)

loop_
_geom_bond_atom_site_label_1
_geom_bond_atom_site_label_2
_geom_bond_distance
Zr1 O5 1.9358(15)
Zr1 O2 1.9890(15)
Zr1 N4 2.0457(19)
Zr1 N3 2.0530(18)
Ga1 O5 1.8123(14)
Ga1 O1 1.8148(15)
Ga1 N2 1.9314(18)
Ga1 N1 1.9348(17)
Si1 O1 1.6120(15)
Si1 O2 1.6261(15)
Si1 O4 1.6287(16)
Si1 O3 1.6297(15)
O3 C30 1.442(3)
O4 C34 1.435(3)
N1 C2 1.342(3)
N1 C6 1.449(3)
N2 C4 1.332(3)
N2 C18 1.450(3)
N3 C40 1.451(3)
N3 C38 1.463(3)
N4 C44 1.463(3)
N4 C42 1.464(3)
C1 C2 1.510(3)
C2 C3 1.390(3)
C3 C4 1.395(3)
C4 C5 1.508(3)
C6 C7 1.396(3)
C6 C11 1.401(3)
C7 C8 1.399(3)
C7 C15 1.524(3)
C8 C9 1.376(3)
C9 C10 1.378(3)
C10 C11 1.395(3)
C11 C12 1.517(3)
C12 C13 1.528(3)
C12 C14 1.535(3)
C15 C16 1.527(3)
C15 C17 1.530(3)
C18 C19 1.402(3)
C18 C23 1.407(3)
C19 C20 1.397(3)
C19 C27 1.524(3)
C20 C21 1.373(3)
C21 C22 1.378(3)
C22 C23 1.391(3)
C23 C24 1.528(3)
C24 C25 1.527(3)
C24 C26 1.535(3)
C27 C28 1.531(3)
C27 C29 1.538(3)
C30 C32 1.513(3)
C30 C31 1.516(3)
C30 C33 1.518(3)
C34 C37 1.519(3)
C34 C35 1.519(3)
C34 C36 1.525(3)
C38 C39 1.518(3)
C40 C41 1.514(3)
C42 C43 1.515(3)
C44 C45 1.490(4)
